data_7057139
loop_
_publ_author_name
'Brink, Alice'
'Kroon, Robin E.'
'Visser, Hendrik G.'
'van Rensburg, Constance E. J.'
'Roodt, Andreas'

_publ_section_title
;
 Designing model imino bifunctional chelators for radiopharmaceuticals --
 in vitro antitumor activity, photoluminescence and structural analysis
;
_journal_issue 7
_journal_name_full 'New Journal of Chemistry'
_journal_page_first 5193
_journal_paper_doi 10.1039/C7NJ04208F
_journal_volume 42
_journal_year 2018
_chemical_absolute_configuration unk
_chemical_formula_moiety 'C22 H20 N2 O'
_chemical_formula_sum 'C22 H20 N2 O'
_chemical_formula_weight 328.4
_chemical_name_systematic '2-(9-ethylcarbazol-3-yliminomethyl)-5-methylphenol '
_space_group_IT_number 19
_space_group_name_Hall 'P 2ac 2ab'
_space_group_name_H-M_alt 'P 21 21 21'
_symmetry_cell_setting orthorhombic
_symmetry_space_group_name_Hall 'P 2ac 2ab'
_symmetry_space_group_name_H-M 'P 21 21 21'
_audit_creation_date 2013-05-09T09:03:14-00:00
_audit_creation_method 'WinGX routine CIF_UPDATE'
_audit_update_record
;
2016-06-03 deposited with the CCDC.
2018-02-12 downloaded from the CCDC.
;
_cell_angle_alpha 90
_cell_angle_beta 90
_cell_angle_gamma 90
_cell_formula_units_Z 4
_cell_length_a 7.9040(2)
_cell_length_b 10.5709(3)
_cell_length_c 20.3219(6)
_cell_measurement_reflns_used 9955
_cell_measurement_temperature 100(2)
_cell_measurement_theta_max 28.23
_cell_measurement_theta_min 3.22
_cell_volume 1697.94(8)
_computing_cell_refinement 'Saint-Plus (Bruker, 2004)'
_computing_data_collection 'APEX2 (Bruker, 2005)'
_computing_data_reduction 'SAINT-Plus and XPREP (Bruker, 2004)'
_computing_molecular_graphics 'DIAMOND 3.0c (Brandenburg & Putz, 2004)'
_computing_publication_material 'WingGX (Farrugia, 1999)'
_computing_structure_refinement 'SHELXL-97 (Sheldrick, 2008)'
_computing_structure_solution 'SIR-92 (Altomare et al., 1999)'
_diffrn_ambient_temperature 100(2)
_diffrn_detector_area_resol_mean 512
_diffrn_measured_fraction_theta_full 0.998
_diffrn_measured_fraction_theta_max 0.998
_diffrn_measurement_device_type
;
Bruker X8 ApexII 4K Kappa CCD
;
_diffrn_measurement_method '\w and \f'
_diffrn_radiation_monochromator graphite
_diffrn_radiation_source 'sealed tube'
_diffrn_radiation_type MoK\a
_diffrn_radiation_wavelength 0.71073
_diffrn_reflns_av_R_equivalents 0.0323
_diffrn_reflns_limit_h_max 7
_diffrn_reflns_limit_h_min -10
_diffrn_reflns_limit_k_max 13
_diffrn_reflns_limit_k_min -13
_diffrn_reflns_limit_l_max 26
_diffrn_reflns_limit_l_min -26
_diffrn_reflns_number 30092
_diffrn_reflns_theta_full 28
_diffrn_reflns_theta_max 28
_diffrn_reflns_theta_min 3.22
_diffrn_standards_decay_% 0
_diffrn_standards_interval_count 0
_diffrn_standards_interval_time 0
_diffrn_standards_number 0
_exptl_absorpt_coefficient_mu 0.079
_exptl_absorpt_correction_T_max 0.9952
_exptl_absorpt_correction_T_min 0.9689
_exptl_absorpt_correction_type multi-scan
_exptl_absorpt_process_details
;
SADABS (Bruker, 2004)
;
_exptl_crystal_colour yellow
_exptl_crystal_density_diffrn 1.285
_exptl_crystal_density_method 'not measured'
_exptl_crystal_description plate
_exptl_crystal_F_000 696
_exptl_crystal_size_max 0.4
_exptl_crystal_size_mid 0.18
_exptl_crystal_size_min 0.06
_refine_diff_density_max 0.209
_refine_diff_density_min -0.233
_refine_ls_extinction_method none
_refine_ls_goodness_of_fit_ref 1.052
_refine_ls_hydrogen_treatment mixed
_refine_ls_matrix_type full
_refine_ls_number_parameters 232
_refine_ls_number_reflns 2344
_refine_ls_number_restraints 0
_refine_ls_restrained_S_all 1.052
_refine_ls_R_factor_gt 0.0334
_refine_ls_shift/su_max 0
_refine_ls_structure_factor_coef Fsqd
_refine_ls_weighting_details 'calc w=1/[\s^2^(Fo^2^)+(0.0552P)^2^+0.2451P] where P=(Fo^2^+2Fc^2^)/3'
_refine_ls_weighting_scheme calc
_refine_ls_wR_factor_ref 0.0882
_reflns_number_gt 2185
_reflns_number_total 2344
_reflns_threshold_expression >2\s(I)
_cod_data_source_file c7nj04208f2.cif
_cod_data_source_block 10aab26_0m
_cod_depositor_comments
;
The following automatic conversions were performed:

'_symmetry_cell_setting' value 'Orthorhombic' changed to
'orthorhombic' according to
/home/data/users/saulius/crontab/automatic-downloads/rss-feeds/RSC/lib/dictionaries/cif_core.dic
dictionary named 'cif_core.dic' version 2.4.2 from 2011-04-26.

Automatic conversion script
Id: cif_fix_values 4973 2017-02-22 13:04:09Z antanas 

 Adding full bibliography for 7057138--7057142.cif.
;
_cod_database_code 7057139

loop_
_symmetry_equiv_pos_as_xyz
'x, y, z'
'-x+1/2, -y, z+1/2'
'-x, y+1/2, -z+1/2'
'x+1/2, -y+1/2, -z'

loop_
_atom_site_label
_atom_site_type_symbol
_atom_site_fract_x
_atom_site_fract_y
_atom_site_fract_z
_atom_site_U_iso_or_equiv
_atom_site_adp_type
_atom_site_occupancy
_atom_site_calc_flag
_atom_site_refinement_flags
C13 C 0.75388(19) 0.31056(15) 0.82148(7) 0.0184(3) Uani 1 d .
H13 H 0.8141 0.3839 0.808 0.022 Uiso 1 calc R
C14 C 0.82054(18) 0.23400(16) 0.87054(7) 0.0181(3) Uani 1 d .
C15 C 0.73125(19) 0.12530(16) 0.88975(8) 0.0204(3) Uani 1 d .
H15 H 0.7761 0.0716 0.9229 0.025 Uiso 1 calc R
C16 C 0.57805(19) 0.09615(16) 0.86042(7) 0.0192(3) Uani 1 d .
H16 H 0.5191 0.0221 0.8737 0.023 Uiso 1 calc R
C31 C -0.36082(19) 0.26341(15) 0.58473(7) 0.0178(3) Uani 1 d .
C32 C -0.21148(18) 0.33418(15) 0.59545(7) 0.0164(3) Uani 1 d .
C33 C -0.18362(19) 0.44507(16) 0.55962(7) 0.0192(3) Uani 1 d .
H33 H -0.0851 0.4945 0.567 0.023 Uiso 1 calc R
C34 C -0.3027(2) 0.48189(16) 0.51288(8) 0.0226(3) Uani 1 d .
H34 H -0.2849 0.5569 0.4881 0.027 Uiso 1 calc R
C35 C -0.4484(2) 0.40954(16) 0.50201(8) 0.0227(3) Uani 1 d .
H35 H -0.5271 0.436 0.4695 0.027 Uiso 1 calc R
C36 C -0.4806(2) 0.29968(16) 0.53776(7) 0.0204(3) Uani 1 d .
H36 H -0.5802 0.2513 0.5305 0.024 Uiso 1 calc R
C41 C -0.48090(18) 0.05410(15) 0.62318(7) 0.0184(3) Uani 1 d .
H41A H -0.5912 0.086 0.6071 0.022 Uiso 1 calc R
H41B H -0.4978 0.0203 0.6681 0.022 Uiso 1 calc R
C42 C -0.42025(19) -0.05202(16) 0.57817(8) 0.0214(3) Uani 1 d .
H42A H -0.315 -0.0877 0.5956 0.032 Uiso 1 calc R
H42B H -0.4 -0.0183 0.5339 0.032 Uiso 1 calc R
H42C H -0.5067 -0.1183 0.576 0.032 Uiso 1 calc R
C141 C 0.98841(19) 0.26720(16) 0.90138(8) 0.0229(3) Uani 1 d .
H14A H 1.0112 0.3575 0.895 0.034 Uiso 1 calc R
H14B H 1.0783 0.2174 0.8806 0.034 Uiso 1 calc R
H14C H 0.9848 0.2483 0.9486 0.034 Uiso 1 calc R
H1B H 0.431(4) 0.328(3) 0.7311(13) 0.072(9) Uiso 1 d .
C1 C 0.34223(18) 0.14457(14) 0.78492(7) 0.0163(3) Uani 1 d .
H1A H 0.2854 0.07 0.7988 0.02 Uiso 1 calc R
C11 C 0.50839(18) 0.17350(14) 0.81158(7) 0.0167(3) Uani 1 d .
C12 C 0.59951(19) 0.28132(14) 0.79152(7) 0.0163(3) Uani 1 d .
C21 C 0.10606(18) 0.19464(15) 0.71710(7) 0.0163(3) Uani 1 d .
C22 C 0.00558(19) 0.08906(15) 0.73444(7) 0.0176(3) Uani 1 d .
H22 H 0.0471 0.0305 0.766 0.021 Uiso 1 calc R
C23 C -0.15159(19) 0.06915(14) 0.70656(7) 0.0174(3) Uani 1 d .
H23 H -0.2178 -0.0024 0.7182 0.021 Uiso 1 calc R
C24 C -0.21028(18) 0.15745(14) 0.66076(7) 0.0163(3) Uani 1 d .
C25 C -0.11406(18) 0.26531(15) 0.64390(7) 0.0162(3) Uani 1 d .
C26 C 0.04587(18) 0.28279(15) 0.67196(7) 0.0165(3) Uani 1 d .
H26 H 0.1127 0.3541 0.6603 0.02 Uiso 1 calc R
N1 N 0.27045(16) 0.21822(12) 0.74271(6) 0.0170(3) Uani 1 d .
N2 N -0.36029(16) 0.15829(13) 0.62560(6) 0.0180(3) Uani 1 d .
O1 O 0.53941(14) 0.36067(11) 0.74462(6) 0.0211(3) Uani 1 d .

loop_
_atom_site_aniso_label
_atom_site_aniso_U_11
_atom_site_aniso_U_22
_atom_site_aniso_U_33
_atom_site_aniso_U_23
_atom_site_aniso_U_13
_atom_site_aniso_U_12
C13 0.0167(6) 0.0168(7) 0.0218(7) -0.0010(6) 0.0034(6) -0.0010(6)
C14 0.0148(6) 0.0206(8) 0.0189(7) -0.0037(6) 0.0016(5) 0.0016(6)
C15 0.0188(7) 0.0227(8) 0.0198(7) 0.0029(6) -0.0016(6) 0.0023(6)
C16 0.0178(6) 0.0185(8) 0.0212(7) 0.0022(6) 0.0012(6) -0.0017(6)
C31 0.0193(7) 0.0172(7) 0.0170(7) -0.0032(6) -0.0003(6) 0.0009(6)
C32 0.0173(6) 0.0174(7) 0.0146(7) -0.0016(6) 0.0007(5) 0.0024(6)
C33 0.0199(6) 0.0181(8) 0.0197(7) -0.0001(6) 0.0022(6) 0.0015(6)
C34 0.0256(7) 0.0206(8) 0.0216(7) 0.0032(6) 0.0022(6) 0.0024(7)
C35 0.0253(7) 0.0243(8) 0.0185(7) 0.0002(7) -0.0047(6) 0.0047(7)
C36 0.0203(7) 0.0213(8) 0.0196(7) -0.0035(6) -0.0045(6) 0.0010(6)
C41 0.0171(6) 0.0185(8) 0.0195(7) -0.0014(6) 0.0009(6) -0.0022(6)
C42 0.0203(7) 0.0195(8) 0.0244(8) -0.0028(6) -0.0008(6) -0.0016(7)
C141 0.0163(6) 0.0233(8) 0.0293(8) -0.0029(7) -0.0032(6) 0.0008(7)
C1 0.0160(6) 0.0149(7) 0.0179(7) -0.0024(6) 0.0014(6) 0.0002(6)
C11 0.0162(6) 0.0162(7) 0.0176(7) -0.0019(6) 0.0017(5) 0.0020(6)
C12 0.0183(6) 0.0141(7) 0.0164(7) -0.0003(6) 0.0021(6) 0.0027(6)
C21 0.0156(6) 0.0171(7) 0.0162(7) -0.0033(6) 0.0011(5) 0.0007(6)
C22 0.0192(6) 0.0169(7) 0.0168(7) -0.0002(6) 0.0006(6) 0.0019(6)
C23 0.0189(6) 0.0160(7) 0.0173(7) -0.0005(6) 0.0023(6) -0.0013(6)
C24 0.0159(6) 0.0174(7) 0.0156(6) -0.0034(6) 0.0000(5) 0.0002(6)
C25 0.0173(6) 0.0161(7) 0.0153(7) -0.0021(6) 0.0017(5) 0.0011(6)
C26 0.0167(6) 0.0157(7) 0.0172(7) -0.0012(6) 0.0011(6) -0.0003(6)
N1 0.0159(5) 0.0179(6) 0.0172(6) -0.0026(5) 0.0010(5) 0.0006(5)
N2 0.0172(5) 0.0183(7) 0.0185(6) 0.0001(5) -0.0026(5) -0.0013(5)
O1 0.0215(5) 0.0180(6) 0.0237(6) 0.0054(5) -0.0030(5) -0.0011(5)

loop_
_atom_type_symbol
_atom_type_description
_atom_type_scat_dispersion_real
_atom_type_scat_dispersion_imag
_atom_type_scat_source
C C 0.0033 0.0016 'International Tables Vol C Tables 4.2.6.8 and 6.1.1.4'
H H 0 0 'International Tables Vol C Tables 4.2.6.8 and 6.1.1.4'
N N 0.0061 0.0033 'International Tables Vol C Tables 4.2.6.8 and 6.1.1.4'
O O 0.0106 0.006 'International Tables Vol C Tables 4.2.6.8 and 6.1.1.4'

loop_
_geom_angle_atom_site_label_1
_geom_angle_atom_site_label_2
_geom_angle_atom_site_label_3
_geom_angle
_geom_angle_site_symmetry_3
C14 C13 C12 121.01(14) .
C14 C13 H13 119.5 .
C12 C13 H13 119.5 .
C13 C14 C15 119.09(14) .
C13 C14 C141 119.77(15) .
C15 C14 C141 121.13(15) .
C16 C15 C14 120.15(15) .
C16 C15 H15 119.9 .
C14 C15 H15 119.9 .
C15 C16 C11 121.31(15) .
C15 C16 H16 119.3 .
C11 C16 H16 119.3 .
N2 C31 C36 129.08(14) .
N2 C31 C32 109.20(13) .
C36 C31 C32 121.70(14) .
C33 C32 C31 119.66(13) .
C33 C32 C25 133.87(14) .
C31 C32 C25 106.44(13) .
C34 C33 C32 118.90(15) .
C34 C33 H33 120.5 .
C32 C33 H33 120.5 .
C33 C34 C35 120.72(15) .
C33 C34 H34 119.6 .
C35 C34 H34 119.6 .
C36 C35 C34 121.58(15) .
C36 C35 H35 119.2 .
C34 C35 H35 119.2 .
C35 C36 C31 117.41(15) .
C35 C36 H36 121.3 .
C31 C36 H36 121.3 .
N2 C41 C42 111.75(12) .
N2 C41 H41A 109.3 .
C42 C41 H41A 109.3 .
N2 C41 H41B 109.3 .
C42 C41 H41B 109.3 .
H41A C41 H41B 107.9 .
C41 C42 H42A 109.5 .
C41 C42 H42B 109.5 .
H42A C42 H42B 109.5 .
C41 C42 H42C 109.5 .
H42A C42 H42C 109.5 .
H42B C42 H42C 109.5 .
C14 C141 H14A 109.5 .
C14 C141 H14B 109.5 .
H14A C141 H14B 109.5 .
C14 C141 H14C 109.5 .
H14A C141 H14C 109.5 .
H14B C141 H14C 109.5 .
N1 C1 C11 121.22(14) .
N1 C1 H1A 119.4 .
C11 C1 H1A 119.4 .
C16 C11 C12 118.49(14) .
C16 C11 C1 119.81(14) .
C12 C11 C1 121.64(14) .
O1 C12 C13 118.37(14) .
O1 C12 C11 121.67(14) .
C13 C12 C11 119.94(14) .
C26 C21 C22 120.04(14) .
C26 C21 N1 115.88(14) 1
C22 C21 N1 124.08(14) 1
C26 C21 N1 115.88(14) .
C22 C21 N1 124.08(14) .
C23 C22 C21 121.53(14) .
C23 C22 H22 119.2 .
C21 C22 H22 119.2 .
C22 C23 C24 118.03(14) .
C22 C23 H23 121 .
C24 C23 H23 121 .
N2 C24 C23 129.23(14) .
N2 C24 C25 109.31(13) .
C23 C24 C25 121.46(13) .
C26 C25 C24 119.61(14) .
C26 C25 C32 133.79(15) .
C24 C25 C32 106.54(13) .
C21 C26 C25 119.29(14) .
C21 C26 H26 120.4 .
C25 C26 H26 120.4 .
C1 N1 C21 122.66(14) .
C24 N2 C31 108.47(13) .
C24 N2 C41 124.95(13) .
C31 N2 C41 125.66(12) .
C12 O1 H1B 106.8(17) .

loop_
_geom_bond_atom_site_label_1
_geom_bond_atom_site_label_2
_geom_bond_distance
_geom_bond_site_symmetry_2
C13 C14 1.388(2) .
C13 C12 1.398(2) .
C13 H13 0.95 .
C14 C15 1.404(2) .
C14 C141 1.509(2) .
C15 C16 1.384(2) .
C15 H15 0.95 .
C16 C11 1.399(2) .
C16 H16 0.95 .
C31 N2 1.387(2) .
C31 C36 1.398(2) .
C31 C32 1.414(2) .
C32 C33 1.397(2) .
C32 C25 1.446(2) .
C33 C34 1.393(2) .
C33 H33 0.95 .
C34 C35 1.400(2) .
C34 H34 0.95 .
C35 C36 1.393(2) .
C35 H35 0.95 .
C36 H36 0.95 .
C41 N2 1.4575(19) .
C41 C42 1.525(2) .
C41 H41A 0.99 .
C41 H41B 0.99 .
C42 H42A 0.98 .
C42 H42B 0.98 .
C42 H42C 0.98 .
C141 H14A 0.98 .
C141 H14B 0.98 .
C141 H14C 0.98 .
C1 N1 1.2899(19) .
C1 C11 1.453(2) .
C1 H1A 0.95 .
C11 C12 1.409(2) .
C12 O1 1.3556(19) .
C21 C26 1.391(2) .
C21 C22 1.414(2) .
C21 N1 1.4217(18) 1
C21 N1 1.4217(18) .
C22 C23 1.381(2) .
C22 H22 0.95 .
C23 C24 1.397(2) .
C23 H23 0.95 .
C24 N2 1.3843(18) .
C24 C25 1.413(2) .
C25 C26 1.399(2) .
C26 H26 0.95 .
O1 H1B 0.97(3) .

loop_
_geom_hbond_atom_site_label_D
_geom_hbond_atom_site_label_H
_geom_hbond_atom_site_label_A
_geom_hbond_site_symmetry_A
_geom_hbond_distance_DH
_geom_hbond_distance_HA
_geom_hbond_distance_DA
_geom_hbond_angle_DHA
O1 H1B N1 1 0.97(3) 1.73(3) 2.6055(17) 148(2)
C41 H41B O1 3_546 0.99 2.47 3.4077(19) 158

loop_
_geom_torsion_atom_site_label_1
_geom_torsion_atom_site_label_2
_geom_torsion_atom_site_label_3
_geom_torsion_atom_site_label_4
_geom_torsion
_geom_torsion_site_symmetry_1
_geom_torsion_site_symmetry_4
C12 C13 C14 C15 0.4(2) . .
C12 C13 C14 C141 179.28(14) . .
C13 C14 C15 C16 -0.7(2) . .
C141 C14 C15 C16 -179.50(14) . .
C14 C15 C16 C11 -0.2(2) . .
N2 C31 C32 C33 -179.98(13) . .
C36 C31 C32 C33 1.6(2) . .
N2 C31 C32 C25 1.85(16) . .
C36 C31 C32 C25 -176.54(13) . .
C31 C32 C33 C34 -1.4(2) . .
C25 C32 C33 C34 176.15(16) . .
C32 C33 C34 C35 0.2(2) . .
C33 C34 C35 C36 0.8(2) . .
C34 C35 C36 C31 -0.6(2) . .
N2 C31 C36 C35 -178.65(14) . .
C32 C31 C36 C35 -0.6(2) . .
C15 C16 C11 C12 1.3(2) . .
C15 C16 C11 C1 -175.98(14) . .
N1 C1 C11 C16 175.86(14) . .
N1 C1 C11 C12 -1.4(2) . .
C14 C13 C12 O1 178.98(13) . .
C14 C13 C12 C11 0.7(2) . .
C16 C11 C12 O1 -179.79(13) . .
C1 C11 C12 O1 -2.5(2) . .
C16 C11 C12 C13 -1.6(2) . .
C1 C11 C12 C13 175.72(13) . .
C26 C21 C22 C23 1.3(2) . .
N1 C21 C22 C23 -178.19(13) 1 .
N1 C21 C22 C23 -178.19(13) . .
C21 C22 C23 C24 -0.6(2) . .
C22 C23 C24 N2 179.02(14) . .
C22 C23 C24 C25 -1.0(2) . .
N2 C24 C25 C26 -178.07(13) . .
C23 C24 C25 C26 2.0(2) . .
N2 C24 C25 C32 -0.49(16) . .
C23 C24 C25 C32 179.57(13) . .
C33 C32 C25 C26 -1.5(3) . .
C31 C32 C25 C26 176.26(16) . .
C33 C32 C25 C24 -178.62(15) . .
C31 C32 C25 C24 -0.83(16) . .
C22 C21 C26 C25 -0.3(2) . .
N1 C21 C26 C25 179.20(12) 1 .
N1 C21 C26 C25 179.20(12) . .
C24 C25 C26 C21 -1.3(2) . .
C32 C25 C26 C21 -178.06(15) . .
C11 C1 N1 N1 0.0(3) . 1
C11 C1 N1 C21 -178.14(13) . .
C26 C21 N1 N1 0.0(6) . 1
C22 C21 N1 N1 0.0(5) . 1
C26 C21 N1 C1 179.99(14) . .
C22 C21 N1 C1 -0.5(2) . .
N1 C21 N1 C1 0(4) 1 .
C23 C24 N2 C31 -178.41(15) . .
C25 C24 N2 C31 1.65(16) . .
C23 C24 N2 C41 -8.9(2) . .
C25 C24 N2 C41 171.16(13) . .
C36 C31 N2 C24 176.04(15) . .
C32 C31 N2 C24 -2.19(16) . .
C36 C31 N2 C41 6.6(2) . .
C32 C31 N2 C41 -171.60(13) . .
C42 C41 N2 C24 -76.58(18) . .
C42 C41 N2 C31 91.14(17) . .
